data_7062662
loop_
_publ_author_name
'Iftime, Manuela-Maria'
'Ailiesei, Gabriela Liliana'
'Shova, Sergiu'
'Miron, Camelia'
'Tanaka, Hiromasa'
'Hori, Masaru'
'Marin, Luminita'

_publ_section_title
;
 New betulin imine derivatives with antioxidant and selective antitumor
 activity
;
_journal_issue 35
_journal_name_full 'New Journal of Chemistry'
_journal_page_first 16551
_journal_page_last 16563
_journal_paper_doi 10.1039/D3NJ02738D
_journal_volume 47
_journal_year 2023
_chemical_formula_moiety 'C33 H55 N O'
_chemical_formula_sum 'C33 H55 N O'
_chemical_formula_weight 481.78
_space_group_crystal_system orthorhombic
_space_group_IT_number 19
_space_group_name_Hall 'P 2ac 2ab'
_space_group_name_H-M_alt 'P 21 21 21'
_atom_sites_solution_hydrogens geom
_atom_sites_solution_primary dual
_audit_creation_date 2023-03-24
_audit_creation_method
;
Olex2 1.3
(compiled 2020.11.12 svn.r5f609507 for OlexSys, GUI svn.r6408)
;
_audit_update_record
;
2023-04-20 deposited with the CCDC.	2023-08-07 downloaded from the CCDC.
;
_cell_angle_alpha 90
_cell_angle_beta 90
_cell_angle_gamma 90
_cell_formula_units_Z 4
_cell_length_a 6.9924(8)
_cell_length_b 12.499(2)
_cell_length_c 34.223(4)
_cell_measurement_reflns_used 1498
_cell_measurement_temperature 293(2)
_cell_measurement_theta_max 18.0070
_cell_measurement_theta_min 2.4050
_cell_volume 2991.0(7)
_computing_cell_refinement 'CrysAlisPro 1.171.42.49 (Rigaku OD, 2022)'
_computing_data_collection 'CrysAlisPro 1.171.42.49 (Rigaku OD, 2022)'
_computing_data_reduction 'CrysAlisPro 1.171.42.49 (Rigaku OD, 2022)'
_computing_molecular_graphics 'Olex2 1.3 (Dolomanov et al., 2009)'
_computing_publication_material 'Olex2 1.3 (Dolomanov et al., 2009)'
_computing_structure_refinement 'SHELXL 2018/3 (Sheldrick, 2015)'
_computing_structure_solution 'SHELXT  (Sheldrick, 2015)'
_diffrn_ambient_temperature 293(2)
_diffrn_detector 'CCD plate'
_diffrn_detector_area_resol_mean 16.1593
_diffrn_detector_type Eos
_diffrn_measured_fraction_theta_full 0.999
_diffrn_measured_fraction_theta_max 0.999
_diffrn_measurement_details
;
List of Runs (angles in degrees, time in seconds):

  # Type    Start    End  Width  t~exp~   \w     \q     \k     \f   Frames
#--------------------------------------------------------------------------
  1  \w    -39.00 -11.00   1.00  150.00    --  -15.29  72.00 -40.00   28
  2  \w    -83.00 -17.00   1.00  150.00    --  -15.29 -52.00  26.00   66
  3  \w     -4.00  39.00   1.00  150.00    --   17.71  77.00   0.00   43
  4  \w    -19.00   6.00   1.00  150.00    --   17.71 -99.00-180.00   25
  5  \w      9.00  42.00   1.00  150.00    --   17.71 -99.00-180.00   33
  6  \w     -9.00  39.00   1.00  150.00    --   17.71  77.00-150.00   48
;
_diffrn_measurement_device 'four-circle diffractometer'
_diffrn_measurement_device_type 'Xcalibur, Eos'
_diffrn_measurement_method '\w scans'
_diffrn_orient_matrix_type 'CrysAlisPro convention (1999,Acta A55,543-557)'
_diffrn_orient_matrix_UB_11 0.0097437000
_diffrn_orient_matrix_UB_12 0.0552524000
_diffrn_orient_matrix_UB_13 0.0042575000
_diffrn_orient_matrix_UB_21 -0.0638281000
_diffrn_orient_matrix_UB_22 -0.0056967000
_diffrn_orient_matrix_UB_23 0.0160032000
_diffrn_orient_matrix_UB_31 0.0781109000
_diffrn_orient_matrix_UB_32 -0.0115014000
_diffrn_orient_matrix_UB_33 0.0125110000
_diffrn_radiation_monochromator graphite
_diffrn_radiation_probe x-ray
_diffrn_radiation_type 'Mo K\a'
_diffrn_radiation_wavelength 0.71073
_diffrn_reflns_av_R_equivalents 0.0845
_diffrn_reflns_av_unetI/netI 0.1716
_diffrn_reflns_Laue_measured_fraction_full 0.999
_diffrn_reflns_Laue_measured_fraction_max 0.999
_diffrn_reflns_limit_h_max 8
_diffrn_reflns_limit_h_min -8
_diffrn_reflns_limit_k_max 14
_diffrn_reflns_limit_k_min -14
_diffrn_reflns_limit_l_max 37
_diffrn_reflns_limit_l_min -40
_diffrn_reflns_number 13161
_diffrn_reflns_point_group_measured_fraction_full 1.000
_diffrn_reflns_point_group_measured_fraction_max 1.000
_diffrn_reflns_theta_full 25.027
_diffrn_reflns_theta_max 25.027
_diffrn_reflns_theta_min 1.735
_diffrn_source 'fine-focus sealed X-ray tube'
_diffrn_source_type 'Enhance (Mo) X-ray Source'
_exptl_absorpt_coefficient_mu 0.062
_exptl_absorpt_correction_T_max 1.00000
_exptl_absorpt_correction_T_min 0.74874
_exptl_absorpt_correction_type multi-scan
_exptl_absorpt_process_details
;
CrysAlisPro 1.171.42.49 (Rigaku Oxford Diffraction, 2022)
Empirical absorption correction using spherical harmonics,
implemented in SCALE3 ABSPACK scaling algorithm.
;
_exptl_crystal_colour 'clear light colourless'
_exptl_crystal_colour_lustre clear
_exptl_crystal_colour_modifier light
_exptl_crystal_colour_primary colourless
_exptl_crystal_density_diffrn 1.070
_exptl_crystal_description prism
_exptl_crystal_F_000 1072
_exptl_crystal_size_max 0.15
_exptl_crystal_size_mid 0.05
_exptl_crystal_size_min 0.05
_refine_diff_density_max 0.137
_refine_diff_density_min -0.162
_refine_diff_density_rms 0.034
_refine_ls_abs_structure_details
;
 Flack x determined using 506 quotients [(I+)-(I-)]/[(I+)+(I-)]
 (Parsons, Flack and Wagner, Acta Cryst. B69 (2013) 249-259).
;
_refine_ls_abs_structure_Flack 0.5(10)
_refine_ls_extinction_method none
_refine_ls_goodness_of_fit_ref 0.988
_refine_ls_hydrogen_treatment constr
_refine_ls_matrix_type full
_refine_ls_number_parameters 324
_refine_ls_number_reflns 5286
_refine_ls_number_restraints 0
_refine_ls_restrained_S_all 0.988
_refine_ls_R_factor_all 0.2194
_refine_ls_R_factor_gt 0.0843
_refine_ls_shift/su_max 0.000
_refine_ls_shift/su_mean 0.000
_refine_ls_structure_factor_coef Fsqd
_refine_ls_weighting_details 'w=1/[\s^2^(Fo^2^)+(0.0349P)^2^] where P=(Fo^2^+2Fc^2^)/3'
_refine_ls_weighting_scheme calc
_refine_ls_wR_factor_gt 0.1145
_refine_ls_wR_factor_ref 0.1557
_reflns_Friedel_coverage 0.735
_reflns_Friedel_fraction_full 1.000
_reflns_Friedel_fraction_max 1.000
_reflns_number_gt 2177
_reflns_number_total 5286
_reflns_threshold_expression 'I > 2\s(I)'
_cod_data_source_file d3nj02738d2.cif
_cod_data_source_block shi_6089_luma_auto
_cod_depositor_comments 'Adding full bibliography for 7062660--7062662.cif.'
_cod_database_code 7062662
_shelx_shelxl_version_number 2018/3
_chemical_oxdiff_formula C35H35N1O1
_chemical_oxdiff_usercomment P3BA
_shelx_space_group_comment
;
The symmetry employed for this shelxl refinement is uniquely defined
by the following loop, which should always be used as a source of
symmetry information in preference to the above space-group names.
They are only intended as comments.
;
_shelx_estimated_absorpt_t_max 0.997
_shelx_estimated_absorpt_t_min 0.991
_reflns_odcompleteness_completeness 99.83
_reflns_odcompleteness_iscentric 1
_reflns_odcompleteness_theta 26.32
_olex2_refinement_description
;
1. Fixed Uiso
 At 1.2 times of:
  All C(H) groups, All C(H,H) groups
 At 1.5 times of:
  All C(H,H,H) groups, All O(H) groups
2.a Ternary CH refined with riding coordinates:
 C3(H3), C5(H5), C13(H13), C16(H16), C23(H23), C26(H26)
2.b Secondary CH2 refined with riding coordinates:
 C1(H1A,H1B), C2(H2A,H2B), C10(H10A,H10B), C11(H11A,H11B), C17(H17A,H17B),
 C18(H18A,H18B), C20(H20A,H20B), C21(H21A,H21B), C24(H24A,H24B), C25(H25A,H25B),
  C28(H28A,H28B), C29(H29A,H29B)
2.c Aromatic/amide H refined with riding coordinates:
 C27(H27)
2.d X=CH2 refined with riding coordinates:
 C33(H33A,H33B)
2.e Idealised Me refined as rotating group:
 C7(H7A,H7B,H7C), C8(H8A,H8B,H8C), C9(H9A,H9B,H9C), C14(H14A,H14B,H14C),
 C19(H19A,H19B,H19C), C30(H30A,H30B,H30C), C32(H32A,H32B,H32C)
2.f Idealised tetrahedral OH refined as rotating group:
 O1(H1)
;
_olex2_submission_special_instructions 'No special instructions were received'
_oxdiff_exptl_absorpt_empirical_details
;
Empirical correction (ABSPACK) includes:
- Absorption correction using spherical harmonics
- Frame scaling
;
_oxdiff_exptl_absorpt_empirical_full_max 1.334
_oxdiff_exptl_absorpt_empirical_full_min 0.693

loop_
_space_group_symop_operation_xyz
'x, y, z'
'-x+1/2, -y, z+1/2'
'-x, y+1/2, -z+1/2'
'x+1/2, -y+1/2, -z'

loop_
_atom_site_label
_atom_site_type_symbol
_atom_site_fract_x
_atom_site_fract_y
_atom_site_fract_z
_atom_site_U_iso_or_equiv
_atom_site_adp_type
_atom_site_occupancy
_atom_site_site_symmetry_order
_atom_site_calc_flag
_atom_site_refinement_flags_posn
_atom_site_refinement_flags_adp
_atom_site_refinement_flags_occupancy
_atom_site_disorder_assembly
_atom_site_disorder_group
O1 O -0.3239(7) -0.2232(5) -0.10579(13) 0.0816(17) Uani 1 1 d . . . . .
H1 H -0.417177 -0.188907 -0.098450 0.122 Uiso 1 1 calc R U . . .
N1 N -0.3345(10) -0.5856(6) -0.41894(18) 0.0699(19) Uani 1 1 d . . . . .
C1 C -0.1451(10) -0.2121(6) -0.20965(18) 0.060(2) Uani 1 1 d . . . . .
H1A H -0.017622 -0.197221 -0.219414 0.072 Uiso 1 1 calc R U . . .
H1B H -0.229213 -0.156251 -0.219231 0.072 Uiso 1 1 calc R U . . .
C2 C -0.1412(10) -0.2074(6) -0.16490(19) 0.065(2) Uani 1 1 d . . . . .
H2A H -0.044707 -0.256388 -0.155216 0.078 Uiso 1 1 calc R U . . .
H2B H -0.106044 -0.135741 -0.156701 0.078 Uiso 1 1 calc R U . . .
C3 C -0.3315(10) -0.2360(6) -0.1474(2) 0.061(2) Uani 1 1 d . . . . .
H3 H -0.424947 -0.184296 -0.157298 0.073 Uiso 1 1 calc R U . . .
C4 C -0.4004(10) -0.3468(6) -0.1594(2) 0.055(2) Uani 1 1 d . . . . .
C5 C -0.3982(9) -0.3505(5) -0.20477(18) 0.0442(18) Uani 1 1 d . . . . .
H5 H -0.489233 -0.294797 -0.212495 0.053 Uiso 1 1 calc R U . . .
C6 C -0.2122(8) -0.3200(5) -0.2264(2) 0.0443(18) Uani 1 1 d . . . . .
C7 C -0.2825(10) -0.4349(5) -0.1394(2) 0.082(3) Uani 1 1 d . . . . .
H7A H -0.148897 -0.422706 -0.144103 0.122 Uiso 1 1 calc R U . . .
H7B H -0.318313 -0.503380 -0.149761 0.122 Uiso 1 1 calc R U . . .
H7C H -0.306500 -0.433620 -0.111769 0.122 Uiso 1 1 calc R U . . .
C8 C -0.6083(9) -0.3592(6) -0.1450(2) 0.079(3) Uani 1 1 d . . . . .
H8A H -0.649736 -0.431572 -0.148991 0.119 Uiso 1 1 calc R U . . .
H8B H -0.689768 -0.311474 -0.159358 0.119 Uiso 1 1 calc R U . . .
H8C H -0.614658 -0.342156 -0.117678 0.119 Uiso 1 1 calc R U . . .
C9 C -0.0458(9) -0.4013(6) -0.2195(2) 0.071(2) Uani 1 1 d . . . . .
H9A H -0.094995 -0.472914 -0.220730 0.107 Uiso 1 1 calc R U . . .
H9B H 0.010085 -0.388975 -0.194318 0.107 Uiso 1 1 calc R U . . .
H9C H 0.049762 -0.391906 -0.239390 0.107 Uiso 1 1 calc R U . . .
C10 C -0.4797(10) -0.4520(6) -0.2225(2) 0.063(2) Uani 1 1 d . . . . .
H10A H -0.592363 -0.473538 -0.207990 0.075 Uiso 1 1 calc R U . . .
H10B H -0.386011 -0.508928 -0.220551 0.075 Uiso 1 1 calc R U . . .
C11 C -0.5335(9) -0.4357(6) -0.26555(19) 0.059(2) Uani 1 1 d . . . . .
H11A H -0.637141 -0.384261 -0.267043 0.071 Uiso 1 1 calc R U . . .
H11B H -0.580173 -0.502927 -0.276014 0.071 Uiso 1 1 calc R U . . .
C12 C -0.3661(9) -0.3959(5) -0.29133(19) 0.0448(18) Uani 1 1 d . . . . .
C13 C -0.2610(8) -0.3035(5) -0.27030(18) 0.0441(17) Uani 1 1 d . . . . .
H13 H -0.352807 -0.244313 -0.270481 0.053 Uiso 1 1 calc R U . . .
C14 C -0.2327(10) -0.4956(5) -0.29706(19) 0.070(2) Uani 1 1 d . . . . .
H14A H -0.105213 -0.471928 -0.302871 0.105 Uiso 1 1 calc R U . . .
H14B H -0.279745 -0.538393 -0.318280 0.105 Uiso 1 1 calc R U . . .
H14C H -0.231486 -0.537459 -0.273547 0.105 Uiso 1 1 calc R U . . .
C15 C -0.4433(9) -0.3560(5) -0.33214(18) 0.0446(18) Uani 1 1 d . . . . .
C16 C -0.2677(9) -0.3235(5) -0.3577(2) 0.0501(19) Uani 1 1 d . . . . .
H16 H -0.183296 -0.385987 -0.359068 0.060 Uiso 1 1 calc R U . . .
C17 C -0.1544(9) -0.2338(6) -0.33752(18) 0.064(2) Uani 1 1 d . . . . .
H17A H -0.232110 -0.169507 -0.336718 0.076 Uiso 1 1 calc R U . . .
H17B H -0.040785 -0.218097 -0.352746 0.076 Uiso 1 1 calc R U . . .
C18 C -0.0948(9) -0.2640(6) -0.29560(18) 0.065(2) Uani 1 1 d . . . . .
H18A H 0.001839 -0.319566 -0.296856 0.078 Uiso 1 1 calc R U . . .
H18B H -0.037668 -0.202014 -0.283191 0.078 Uiso 1 1 calc R U . . .
C19 C -0.5787(8) -0.2597(5) -0.32717(17) 0.056(2) Uani 1 1 d . . . . .
H19A H -0.504683 -0.195630 -0.323962 0.084 Uiso 1 1 calc R U . . .
H19B H -0.657583 -0.270379 -0.304544 0.084 Uiso 1 1 calc R U . . .
H19C H -0.658201 -0.253121 -0.349916 0.084 Uiso 1 1 calc R U . . .
C20 C -0.5604(9) -0.4445(5) -0.35261(19) 0.054(2) Uani 1 1 d . . . . .
H20A H -0.490281 -0.511193 -0.350642 0.065 Uiso 1 1 calc R U . . .
H20B H -0.679872 -0.453549 -0.338593 0.065 Uiso 1 1 calc R U . . .
C21 C -0.6062(10) -0.4241(6) -0.39571(19) 0.067(2) Uani 1 1 d . . . . .
H21A H -0.665332 -0.487286 -0.406876 0.080 Uiso 1 1 calc R U . . .
H21B H -0.696407 -0.365389 -0.397810 0.080 Uiso 1 1 calc R U . . .
C22 C -0.4261(10) -0.3971(6) -0.4184(2) 0.057(2) Uani 1 1 d . . . . .
C23 C -0.3301(10) -0.2981(5) -0.39934(18) 0.0526(19) Uani 1 1 d . . . . .
H23 H -0.427939 -0.242153 -0.397606 0.063 Uiso 1 1 calc R U . . .
C24 C -0.4568(11) -0.3572(6) -0.4605(2) 0.077(2) Uani 1 1 d . . . . .
H24A H -0.566309 -0.309759 -0.462085 0.092 Uiso 1 1 calc R U . . .
H24B H -0.475716 -0.416660 -0.478331 0.092 Uiso 1 1 calc R U . . .
C25 C -0.2693(11) -0.2969(7) -0.4698(2) 0.088(3) Uani 1 1 d . . . . .
H25A H -0.295393 -0.235208 -0.486192 0.105 Uiso 1 1 calc R U . . .
H25B H -0.180861 -0.343480 -0.483507 0.105 Uiso 1 1 calc R U . . .
C26 C -0.1825(11) -0.2607(6) -0.42994(19) 0.066(2) Uani 1 1 d . . . . .
H26 H -0.064073 -0.301033 -0.425704 0.079 Uiso 1 1 calc R U . . .
C27 C -0.2891(11) -0.4898(7) -0.42098(19) 0.061(2) Uani 1 1 d . . . . .
H27 H -0.160204 -0.473935 -0.424363 0.074 Uiso 1 1 calc R U . . .
C28 C -0.1778(12) -0.6636(7) -0.4272(2) 0.084(3) Uani 1 1 d . . . . .
H28A H -0.168184 -0.714248 -0.405847 0.101 Uiso 1 1 calc R U . . .
H28B H -0.057039 -0.625732 -0.429178 0.101 Uiso 1 1 calc R U . . .
C29 C -0.2162(14) -0.7236(8) -0.4652(3) 0.129(4) Uani 1 1 d . . . . .
H29A H -0.341666 -0.756465 -0.463989 0.155 Uiso 1 1 calc R U . . .
H29B H -0.122288 -0.780107 -0.468255 0.155 Uiso 1 1 calc R U . . .
C30 C -0.2069(19) -0.6485(9) -0.5009(3) 0.186(6) Uani 1 1 d . . . . .
H30A H -0.310646 -0.598268 -0.499758 0.279 Uiso 1 1 calc R U . . .
H30B H -0.216863 -0.689939 -0.524461 0.279 Uiso 1 1 calc R U . . .
H30C H -0.087586 -0.610548 -0.500798 0.279 Uiso 1 1 calc R U . . .
C31 C -0.1334(17) -0.1442(8) -0.4306(2) 0.089(3) Uani 1 1 d . . . . .
C32 C -0.2980(18) -0.0672(7) -0.4345(3) 0.153(5) Uani 1 1 d . . . . .
H32A H -0.372202 -0.067919 -0.410914 0.230 Uiso 1 1 calc R U . . .
H32B H -0.377158 -0.088255 -0.456104 0.230 Uiso 1 1 calc R U . . .
H32C H -0.249572 0.003612 -0.438986 0.230 Uiso 1 1 calc R U . . .
C33 C 0.0498(18) -0.1111(9) -0.4295(2) 0.143(5) Uani 1 1 d . . . . .
H33A H 0.148237 -0.160996 -0.428168 0.172 Uiso 1 1 calc R U . . .
H33B H 0.077788 -0.038390 -0.429918 0.172 Uiso 1 1 calc R U . . .

loop_
_atom_site_aniso_label
_atom_site_aniso_U_11
_atom_site_aniso_U_22
_atom_site_aniso_U_33
_atom_site_aniso_U_23
_atom_site_aniso_U_13
_atom_site_aniso_U_12
O1 0.074(4) 0.114(5) 0.057(3) -0.012(3) -0.001(3) 0.012(4)
N1 0.070(5) 0.068(5) 0.071(4) 0.001(4) 0.005(4) -0.001(5)
C1 0.045(4) 0.078(6) 0.058(5) 0.002(5) 0.002(4) -0.015(4)
C2 0.057(5) 0.071(6) 0.067(5) -0.006(5) -0.001(4) -0.012(5)
C3 0.049(5) 0.081(6) 0.052(5) 0.007(5) -0.010(4) 0.010(5)
C4 0.045(5) 0.067(6) 0.053(5) 0.006(4) -0.006(4) -0.005(4)
C5 0.033(4) 0.045(5) 0.055(5) 0.005(4) 0.001(3) -0.001(4)
C6 0.030(4) 0.045(5) 0.057(5) 0.005(4) 0.002(4) 0.004(4)
C7 0.084(6) 0.073(6) 0.088(6) 0.029(5) -0.007(5) 0.014(5)
C8 0.063(6) 0.109(7) 0.066(5) 0.009(5) 0.017(5) -0.005(5)
C9 0.043(5) 0.098(6) 0.072(5) 0.001(5) 0.003(4) 0.016(5)
C10 0.053(5) 0.067(6) 0.069(6) 0.010(5) 0.012(4) -0.004(4)
C11 0.053(5) 0.062(5) 0.063(5) -0.003(4) 0.005(4) -0.017(4)
C12 0.035(4) 0.040(4) 0.059(5) -0.009(4) 0.011(4) 0.001(4)
C13 0.033(4) 0.043(4) 0.056(5) 0.002(4) 0.004(3) -0.001(3)
C14 0.072(6) 0.065(5) 0.073(5) -0.007(5) -0.007(4) 0.019(5)
C15 0.033(4) 0.052(4) 0.048(4) 0.005(4) -0.003(3) 0.003(4)
C16 0.029(4) 0.058(5) 0.063(5) 0.001(4) 0.002(4) 0.002(4)
C17 0.041(4) 0.083(6) 0.066(5) -0.005(5) 0.018(4) -0.023(5)
C18 0.045(5) 0.090(6) 0.060(5) -0.002(5) 0.003(4) -0.022(5)
C19 0.037(4) 0.068(5) 0.063(5) 0.006(4) 0.009(3) 0.003(4)
C20 0.041(4) 0.063(5) 0.058(5) -0.003(4) 0.005(4) -0.013(4)
C21 0.053(5) 0.088(6) 0.059(5) -0.002(5) -0.010(4) -0.009(5)
C22 0.044(5) 0.069(6) 0.058(5) 0.005(5) 0.003(4) -0.004(5)
C23 0.051(4) 0.056(5) 0.050(5) 0.002(4) 0.008(4) -0.002(4)
C24 0.085(6) 0.080(6) 0.067(6) 0.005(5) -0.008(5) 0.000(6)
C25 0.101(7) 0.092(7) 0.070(6) 0.017(5) 0.000(5) -0.008(6)
C26 0.068(5) 0.077(6) 0.053(5) 0.000(5) 0.007(4) -0.004(5)
C27 0.052(5) 0.078(6) 0.054(5) 0.000(5) 0.006(4) -0.012(5)
C28 0.085(7) 0.071(6) 0.096(7) 0.006(5) 0.007(6) -0.004(6)
C29 0.110(8) 0.119(9) 0.157(10) -0.057(9) -0.005(8) -0.008(7)
C30 0.242(14) 0.209(14) 0.107(8) -0.009(10) 0.032(10) 0.066(12)
C31 0.131(9) 0.074(7) 0.061(6) 0.003(6) 0.028(6) -0.018(7)
C32 0.227(14) 0.072(7) 0.160(10) 0.005(7) 0.077(10) 0.009(9)
C33 0.194(12) 0.155(11) 0.080(7) 0.003(7) 0.016(8) -0.107(10)

loop_
_atom_type_symbol
_atom_type_description
_atom_type_scat_dispersion_real
_atom_type_scat_dispersion_imag
_atom_type_scat_source
C C 0.0033 0.0016 'International Tables Vol C Tables 4.2.6.8 and 6.1.1.4'
H H 0.0000 0.0000 'International Tables Vol C Tables 4.2.6.8 and 6.1.1.4'
N N 0.0061 0.0033 'International Tables Vol C Tables 4.2.6.8 and 6.1.1.4'
O O 0.0106 0.0060 'International Tables Vol C Tables 4.2.6.8 and 6.1.1.4'

loop_
_geom_angle_atom_site_label_1
_geom_angle_atom_site_label_2
_geom_angle_atom_site_label_3
_geom_angle
_geom_angle_site_symmetry_1
_geom_angle_site_symmetry_3
_geom_angle_publ_flag
C3 O1 H1 109.5 . . ?
C27 N1 C28 115.6(7) . . ?
H1A C1 H1B 107.6 . . ?
C2 C1 H1A 108.7 . . ?
C2 C1 H1B 108.7 . . ?
C2 C1 C6 114.3(6) . . ?
C6 C1 H1A 108.7 . . ?
C6 C1 H1B 108.7 . . ?
C1 C2 H2A 109.2 . . ?
C1 C2 H2B 109.2 . . ?
H2A C2 H2B 107.9 . . ?
C3 C2 C1 112.0(6) . . ?
C3 C2 H2A 109.2 . . ?
C3 C2 H2B 109.2 . . ?
O1 C3 C2 109.7(6) . . ?
O1 C3 H3 107.2 . . ?
O1 C3 C4 112.5(6) . . ?
C2 C3 H3 107.2 . . ?
C2 C3 C4 112.9(6) . . ?
C4 C3 H3 107.2 . . ?
C3 C4 C5 107.1(6) . . ?
C3 C4 C7 111.1(6) . . ?
C3 C4 C8 107.6(6) . . ?
C7 C4 C5 114.8(6) . . ?
C7 C4 C8 106.9(6) . . ?
C8 C4 C5 109.0(6) . . ?
C4 C5 H5 104.0 . . ?
C6 C5 C4 118.6(5) . . ?
C6 C5 H5 104.0 . . ?
C10 C5 C4 115.0(6) . . ?
C10 C5 H5 104.0 . . ?
C10 C5 C6 109.3(5) . . ?
C1 C6 C5 107.2(5) . . ?
C1 C6 C9 106.7(5) . . ?
C1 C6 C13 108.1(5) . . ?
C5 C6 C9 113.3(5) . . ?
C5 C6 C13 108.1(5) . . ?
C13 C6 C9 113.2(5) . . ?
C4 C7 H7A 109.5 . . ?
C4 C7 H7B 109.5 . . ?
C4 C7 H7C 109.5 . . ?
H7A C7 H7B 109.5 . . ?
H7A C7 H7C 109.5 . . ?
H7B C7 H7C 109.5 . . ?
C4 C8 H8A 109.5 . . ?
C4 C8 H8B 109.5 . . ?
C4 C8 H8C 109.5 . . ?
H8A C8 H8B 109.5 . . ?
H8A C8 H8C 109.5 . . ?
H8B C8 H8C 109.5 . . ?
C6 C9 H9A 109.5 . . ?
C6 C9 H9B 109.5 . . ?
C6 C9 H9C 109.5 . . ?
H9A C9 H9B 109.5 . . ?
H9A C9 H9C 109.5 . . ?
H9B C9 H9C 109.5 . . ?
C5 C10 H10A 109.3 . . ?
C5 C10 H10B 109.3 . . ?
C5 C10 C11 111.5(6) . . ?
H10A C10 H10B 108.0 . . ?
C11 C10 H10A 109.3 . . ?
C11 C10 H10B 109.3 . . ?
C10 C11 H11A 108.8 . . ?
C10 C11 H11B 108.8 . . ?
C10 C11 C12 113.9(5) . . ?
H11A C11 H11B 107.7 . . ?
C12 C11 H11A 108.8 . . ?
C12 C11 H11B 108.8 . . ?
C11 C12 C14 105.4(5) . . ?
C11 C12 C15 110.3(5) . . ?
C13 C12 C11 109.5(5) . . ?
C13 C12 C14 111.6(5) . . ?
C13 C12 C15 109.8(5) . . ?
C14 C12 C15 110.1(5) . . ?
C6 C13 H13 104.5 . . ?
C12 C13 C6 117.1(5) . . ?
C12 C13 H13 104.5 . . ?
C18 C13 C6 115.0(5) . . ?
C18 C13 C12 109.8(5) . . ?
C18 C13 H13 104.5 . . ?
C12 C14 H14A 109.5 . . ?
C12 C14 H14B 109.5 . . ?
C12 C14 H14C 109.5 . . ?
H14A C14 H14B 109.5 . . ?
H14A C14 H14C 109.5 . . ?
H14B C14 H14C 109.5 . . ?
C16 C15 C12 108.0(5) . . ?
C19 C15 C12 111.1(5) . . ?
C19 C15 C16 110.0(5) . . ?
C19 C15 C20 106.5(5) . . ?
C20 C15 C12 110.9(5) . . ?
C20 C15 C16 110.5(5) . . ?
C15 C16 H16 107.0 . . ?
C17 C16 C15 110.1(5) . . ?
C17 C16 H16 107.0 . . ?
C23 C16 C15 110.6(5) . . ?
C23 C16 H16 107.0 . . ?
C23 C16 C17 114.5(6) . . ?
C16 C17 H17A 109.2 . . ?
C16 C17 H17B 109.2 . . ?
C16 C17 C18 112.2(6) . . ?
H17A C17 H17B 107.9 . . ?
C18 C17 H17A 109.2 . . ?
C18 C17 H17B 109.2 . . ?
C13 C18 C17 113.6(5) . . ?
C13 C18 H18A 108.8 . . ?
C13 C18 H18B 108.8 . . ?
C17 C18 H18A 108.8 . . ?
C17 C18 H18B 108.8 . . ?
H18A C18 H18B 107.7 . . ?
C15 C19 H19A 109.5 . . ?
C15 C19 H19B 109.5 . . ?
C15 C19 H19C 109.5 . . ?
H19A C19 H19B 109.5 . . ?
H19A C19 H19C 109.5 . . ?
H19B C19 H19C 109.5 . . ?
C15 C20 H20A 108.4 . . ?
C15 C20 H20B 108.4 . . ?
H20A C20 H20B 107.5 . . ?
C21 C20 C15 115.4(6) . . ?
C21 C20 H20A 108.4 . . ?
C21 C20 H20B 108.4 . . ?
C20 C21 H21A 109.5 . . ?
C20 C21 H21B 109.5 . . ?
H21A C21 H21B 108.0 . . ?
C22 C21 C20 110.9(6) . . ?
C22 C21 H21A 109.5 . . ?
C22 C21 H21B 109.5 . . ?
C21 C22 C23 108.7(6) . . ?
C21 C22 C24 115.8(6) . . ?
C24 C22 C23 101.3(6) . . ?
C27 C22 C21 112.7(6) . . ?
C27 C22 C23 111.3(6) . . ?
C27 C22 C24 106.4(6) . . ?
C16 C23 C22 110.6(6) . . ?
C16 C23 H23 107.0 . . ?
C16 C23 C26 120.4(6) . . ?
C22 C23 H23 107.0 . . ?
C26 C23 C22 104.2(5) . . ?
C26 C23 H23 107.0 . . ?
C22 C24 H24A 111.1 . . ?
C22 C24 H24B 111.1 . . ?
C22 C24 C25 103.4(6) . . ?
H24A C24 H24B 109.0 . . ?
C25 C24 H24A 111.1 . . ?
C25 C24 H24B 111.1 . . ?
C24 C25 H25A 110.3 . . ?
C24 C25 H25B 110.3 . . ?
C24 C25 C26 106.9(6) . . ?
H25A C25 H25B 108.6 . . ?
C26 C25 H25A 110.3 . . ?
C26 C25 H25B 110.3 . . ?
C23 C26 C25 104.2(6) . . ?
C23 C26 H26 108.0 . . ?
C25 C26 H26 108.0 . . ?
C31 C26 C23 117.3(7) . . ?
C31 C26 C25 110.9(7) . . ?
C31 C26 H26 108.0 . . ?
N1 C27 C22 125.2(8) . . ?
N1 C27 H27 117.4 . . ?
C22 C27 H27 117.4 . . ?
N1 C28 H28A 109.5 . . ?
N1 C28 H28B 109.5 . . ?
N1 C28 C29 110.7(7) . . ?
H28A C28 H28B 108.1 . . ?
C29 C28 H28A 109.5 . . ?
C29 C28 H28B 109.5 . . ?
C28 C29 H29A 109.3 . . ?
C28 C29 H29B 109.3 . . ?
C28 C29 C30 111.7(8) . . ?
H29A C29 H29B 108.0 . . ?
C30 C29 H29A 109.3 . . ?
C30 C29 H29B 109.3 . . ?
C29 C30 H30A 109.5 . . ?
C29 C30 H30B 109.5 . . ?
C29 C30 H30C 109.5 . . ?
H30A C30 H30B 109.5 . . ?
H30A C30 H30C 109.5 . . ?
H30B C30 H30C 109.5 . . ?
C26 C31 C32 116.6(9) . . ?
C33 C31 C26 121.1(10) . . ?
C33 C31 C32 122.3(10) . . ?
C31 C32 H32A 109.5 . . ?
C31 C32 H32B 109.5 . . ?
C31 C32 H32C 109.5 . . ?
H32A C32 H32B 109.5 . . ?
H32A C32 H32C 109.5 . . ?
H32B C32 H32C 109.5 . . ?
C31 C33 H33A 120.0 . . ?
C31 C33 H33B 120.0 . . ?
H33A C33 H33B 120.0 . . ?

loop_
_geom_bond_atom_site_label_1
_geom_bond_atom_site_label_2
_geom_bond_distance
_geom_bond_site_symmetry_2
_geom_bond_publ_flag
O1 H1 0.8200 . ?
O1 C3 1.433(7) . ?
N1 C27 1.241(8) . ?
N1 C28 1.493(9) . ?
C1 H1A 0.9700 . ?
C1 H1B 0.9700 . ?
C1 C2 1.533(7) . ?
C1 C6 1.538(8) . ?
C2 H2A 0.9700 . ?
C2 H2B 0.9700 . ?
C2 C3 1.502(8) . ?
C3 H3 0.9800 . ?
C3 C4 1.523(9) . ?
C4 C5 1.553(8) . ?
C4 C7 1.537(8) . ?
C4 C8 1.543(9) . ?
C5 H5 0.9800 . ?
C5 C6 1.544(8) . ?
C5 C10 1.517(9) . ?
C6 C9 1.562(8) . ?
C6 C13 1.555(8) . ?
C7 H7A 0.9600 . ?
C7 H7B 0.9600 . ?
C7 H7C 0.9600 . ?
C8 H8A 0.9600 . ?
C8 H8B 0.9600 . ?
C8 H8C 0.9600 . ?
C9 H9A 0.9600 . ?
C9 H9B 0.9600 . ?
C9 H9C 0.9600 . ?
C10 H10A 0.9700 . ?
C10 H10B 0.9700 . ?
C10 C11 1.532(8) . ?
C11 H11A 0.9700 . ?
C11 H11B 0.9700 . ?
C11 C12 1.548(8) . ?
C12 C13 1.546(8) . ?
C12 C14 1.569(8) . ?
C12 C15 1.578(8) . ?
C13 H13 0.9800 . ?
C13 C18 1.531(8) . ?
C14 H14A 0.9600 . ?
C14 H14B 0.9600 . ?
C14 H14C 0.9600 . ?
C15 C16 1.562(8) . ?
C15 C19 1.541(8) . ?
C15 C20 1.544(8) . ?
C16 H16 0.9800 . ?
C16 C17 1.537(8) . ?
C16 C23 1.524(8) . ?
C17 H17A 0.9700 . ?
C17 H17B 0.9700 . ?
C17 C18 1.541(8) . ?
C18 H18A 0.9700 . ?
C18 H18B 0.9700 . ?
C19 H19A 0.9600 . ?
C19 H19B 0.9600 . ?
C19 H19C 0.9600 . ?
C20 H20A 0.9700 . ?
C20 H20B 0.9700 . ?
C20 C21 1.531(8) . ?
C21 H21A 0.9700 . ?
C21 H21B 0.9700 . ?
C21 C22 1.518(8) . ?
C22 C23 1.552(8) . ?
C22 C24 1.540(9) . ?
C22 C27 1.506(9) . ?
C23 H23 0.9800 . ?
C23 C26 1.543(8) . ?
C24 H24A 0.9700 . ?
C24 H24B 0.9700 . ?
C24 C25 1.546(9) . ?
C25 H25A 0.9700 . ?
C25 H25B 0.9700 . ?
C25 C26 1.561(9) . ?
C26 H26 0.9800 . ?
C26 C31 1.497(10) . ?
C27 H27 0.9300 . ?
C28 H28A 0.9700 . ?
C28 H28B 0.9700 . ?
C28 C29 1.525(10) . ?
C29 H29A 0.9700 . ?
C29 H29B 0.9700 . ?
C29 C30 1.542(11) . ?
C30 H30A 0.9600 . ?
C30 H30B 0.9600 . ?
C30 H30C 0.9600 . ?
C31 C32 1.506(12) . ?
C31 C33 1.346(12) . ?
C32 H32A 0.9600 . ?
C32 H32B 0.9600 . ?
C32 H32C 0.9600 . ?
C33 H33A 0.9300 . ?
C33 H33B 0.9300 . ?

loop_
_geom_hbond_atom_site_label_D
_geom_hbond_atom_site_label_H
_geom_hbond_atom_site_label_A
_geom_hbond_distance_DH
_geom_hbond_distance_HA
_geom_hbond_distance_DA
_geom_hbond_angle_DHA
_geom_hbond_site_symmetry_A
_geom_hbond_publ_flag
O1 H1 N1 0.82 2.24 3.063(9) 176.0 3_454 yes

loop_
_geom_torsion_atom_site_label_1
_geom_torsion_atom_site_label_2
_geom_torsion_atom_site_label_3
_geom_torsion_atom_site_label_4
_geom_torsion
_geom_torsion_site_symmetry_1
_geom_torsion_site_symmetry_2
_geom_torsion_site_symmetry_3
_geom_torsion_site_symmetry_4
_geom_torsion_publ_flag
O1 C3 C4 C5 -179.0(5) . . . . ?
O1 C3 C4 C7 -52.8(8) . . . . ?
O1 C3 C4 C8 63.9(7) . . . . ?
N1 C28 C29 C30 66.5(11) . . . . ?
C1 C2 C3 O1 -176.0(6) . . . . ?
C1 C2 C3 C4 57.7(8) . . . . ?
C1 C6 C13 C12 -169.2(5) . . . . ?
C1 C6 C13 C18 59.6(7) . . . . ?
C2 C1 C6 C5 48.7(7) . . . . ?
C2 C1 C6 C9 -73.0(7) . . . . ?
C2 C1 C6 C13 165.0(6) . . . . ?
C2 C3 C4 C5 -54.2(7) . . . . ?
C2 C3 C4 C7 71.9(7) . . . . ?
C2 C3 C4 C8 -171.3(6) . . . . ?
C3 C4 C5 C6 53.1(8) . . . . ?
C3 C4 C5 C10 -174.8(6) . . . . ?
C4 C5 C6 C1 -50.2(8) . . . . ?
C4 C5 C6 C9 67.2(8) . . . . ?
C4 C5 C6 C13 -166.5(6) . . . . ?
C4 C5 C10 C11 161.3(6) . . . . ?
C5 C6 C13 C12 -53.5(7) . . . . ?
C5 C6 C13 C18 175.4(6) . . . . ?
C5 C10 C11 C12 56.3(8) . . . . ?
C6 C1 C2 C3 -55.1(8) . . . . ?
C6 C5 C10 C11 -62.4(7) . . . . ?
C6 C13 C18 C17 -172.0(6) . . . . ?
C7 C4 C5 C6 -70.8(8) . . . . ?
C7 C4 C5 C10 61.3(8) . . . . ?
C8 C4 C5 C6 169.3(6) . . . . ?
C8 C4 C5 C10 -58.6(8) . . . . ?
C9 C6 C13 C12 72.8(7) . . . . ?
C9 C6 C13 C18 -58.3(8) . . . . ?
C10 C5 C6 C1 175.3(5) . . . . ?
C10 C5 C6 C9 -67.3(7) . . . . ?
C10 C5 C6 C13 59.0(7) . . . . ?
C10 C11 C12 C13 -45.9(7) . . . . ?
C10 C11 C12 C14 74.3(7) . . . . ?
C10 C11 C12 C15 -166.9(6) . . . . ?
C11 C12 C13 C6 46.3(7) . . . . ?
C11 C12 C13 C18 179.9(6) . . . . ?
C11 C12 C15 C16 -176.7(5) . . . . ?
C11 C12 C15 C19 62.7(7) . . . . ?
C11 C12 C15 C20 -55.5(7) . . . . ?
C12 C13 C18 C17 53.4(8) . . . . ?
C12 C15 C16 C17 -59.8(7) . . . . ?
C12 C15 C16 C23 172.5(5) . . . . ?
C12 C15 C20 C21 -167.5(5) . . . . ?
C13 C12 C15 C16 62.6(6) . . . . ?
C13 C12 C15 C19 -58.1(6) . . . . ?
C13 C12 C15 C20 -176.3(5) . . . . ?
C14 C12 C13 C6 -70.0(7) . . . . ?
C14 C12 C13 C18 63.5(7) . . . . ?
C14 C12 C15 C16 -60.7(7) . . . . ?
C14 C12 C15 C19 178.7(5) . . . . ?
C14 C12 C15 C20 60.4(7) . . . . ?
C15 C12 C13 C6 167.6(5) . . . . ?
C15 C12 C13 C18 -58.9(6) . . . . ?
C15 C16 C17 C18 54.7(7) . . . . ?
C15 C16 C23 C22 -60.1(7) . . . . ?
C15 C16 C23 C26 178.3(6) . . . . ?
C15 C20 C21 C22 51.9(8) . . . . ?
C16 C15 C20 C21 -47.8(8) . . . . ?
C16 C17 C18 C13 -51.8(8) . . . . ?
C16 C23 C26 C25 153.0(6) . . . . ?
C16 C23 C26 C31 -84.0(9) . . . . ?
C17 C16 C23 C22 174.7(5) . . . . ?
C17 C16 C23 C26 53.1(8) . . . . ?
C19 C15 C16 C17 61.5(6) . . . . ?
C19 C15 C16 C23 -66.1(7) . . . . ?
C19 C15 C20 C21 71.5(7) . . . . ?
C20 C15 C16 C17 178.8(6) . . . . ?
C20 C15 C16 C23 51.1(7) . . . . ?
C20 C21 C22 C23 -57.3(8) . . . . ?
C20 C21 C22 C24 -170.5(6) . . . . ?
C20 C21 C22 C27 66.6(8) . . . . ?
C21 C22 C23 C16 63.2(7) . . . . ?
C21 C22 C23 C26 -166.1(6) . . . . ?
C21 C22 C24 C25 158.9(7) . . . . ?
C21 C22 C27 N1 25.8(11) . . . . ?
C22 C23 C26 C25 28.3(7) . . . . ?
C22 C23 C26 C31 151.3(7) . . . . ?
C22 C24 C25 C26 -24.5(8) . . . . ?
C23 C16 C17 C18 -179.9(5) . . . . ?
C23 C22 C24 C25 41.4(7) . . . . ?
C23 C22 C27 N1 148.2(7) . . . . ?
C23 C26 C31 C32 -54.3(10) . . . . ?
C23 C26 C31 C33 128.3(9) . . . . ?
C24 C22 C23 C16 -174.4(5) . . . . ?
C24 C22 C23 C26 -43.6(7) . . . . ?
C24 C22 C27 N1 -102.2(9) . . . . ?
C24 C25 C26 C23 -2.4(8) . . . . ?
C24 C25 C26 C31 -129.5(8) . . . . ?
C25 C26 C31 C32 65.3(10) . . . . ?
C25 C26 C31 C33 -112.1(9) . . . . ?
C27 N1 C28 C29 -112.2(9) . . . . ?
C27 C22 C23 C16 -61.6(7) . . . . ?
C27 C22 C23 C26 69.2(7) . . . . ?
C27 C22 C24 C25 -75.0(7) . . . . ?
C28 N1 C27 C22 172.6(7) . . . . ?
